data_7218202
loop_
_publ_author_name
'Klein, Y. Maximilian'
'Constable, Edwin C.'
'Housecroft, Catherine E.'
'Zampese, Jennifer A.'
'Crochet, Aur\'elien'

_publ_section_title
;
 Greasy tails switch 1D-coordination
 [{Zn2(OAc)4(4&#x2032;-(4-ROC6H4)-4,2&#x2032;:6&#x2032;,4&#x2032;&#x2032;-tpy)}n]
 polymers to discrete
 [Zn2(OAc)4(4&#x2032;-(4-ROC6H4)-4,2&#x2032;:6&#x2032;,4&#x2032;&#x2032;-tpy)2]
 complexes
;
_journal_issue 42
_journal_name_full CrystEngComm
_journal_page_first 9915
_journal_paper_doi 10.1039/C4CE01422G
_journal_volume 16
_journal_year 2014
_chemical_formula_moiety 'C68 H74 N6 O18 Zn4, 2(H2 O)'
_chemical_formula_sum 'C68 H78 N6 O20 Zn4'
_chemical_formula_weight 1560.94
_chemical_name_systematic
; 
 ? 
;
_space_group_crystal_system triclinic
_space_group_IT_number 2
_space_group_name_Hall '-P 1'
_space_group_name_H-M_alt 'P -1'
_symmetry_space_group_name_Hall '-P 1'
_symmetry_space_group_name_H-M 'P -1'
_atom_sites_solution_hydrogens geom
_audit_creation_method SHELXL-2013
_cell_angle_alpha 115.890(2)
_cell_angle_beta 100.999(2)
_cell_angle_gamma 108.227(2)
_cell_formula_units_Z 2
_cell_length_a 15.1794(6)
_cell_length_b 17.1547(7)
_cell_length_c 17.2922(7)
_cell_measurement_reflns_used 9949
_cell_measurement_temperature 123(2)
_cell_measurement_theta_max 67.80
_cell_measurement_theta_min 3.04
_cell_volume 3554.1(3)
_computing_cell_refinement 'Bruker SAINT'
_computing_data_collection 'Bruker APEX2'
_computing_data_reduction 'Bruker SAINT'
_computing_molecular_graphics 'Bruker SHELXTL'
_computing_publication_material 'Bruker SHELXTL'
_computing_structure_refinement 'SHELXL-2013 (Sheldrick, 2013)'
_computing_structure_solution 'SHELXS-97 (Sheldrick, 2008)'
_diffrn_ambient_temperature 123(2)
_diffrn_measured_fraction_theta_full 0.995
_diffrn_measured_fraction_theta_max 0.986
_diffrn_measurement_device_type 'Bruker APEX-II CCD'
_diffrn_measurement_method '\f and \w scans'
_diffrn_radiation_type CuK\a
_diffrn_radiation_wavelength 1.54178
_diffrn_reflns_av_R_equivalents 0.0533
_diffrn_reflns_av_unetI/netI 0.0368
_diffrn_reflns_Laue_measured_fraction_full 0.995
_diffrn_reflns_Laue_measured_fraction_max 0.986
_diffrn_reflns_limit_h_max 18
_diffrn_reflns_limit_h_min -18
_diffrn_reflns_limit_k_max 20
_diffrn_reflns_limit_k_min -20
_diffrn_reflns_limit_l_max 20
_diffrn_reflns_limit_l_min -20
_diffrn_reflns_number 65543
_diffrn_reflns_point_group_measured_fraction_full 0.995
_diffrn_reflns_point_group_measured_fraction_max 0.986
_diffrn_reflns_theta_full 66.500
_diffrn_reflns_theta_max 68.330
_diffrn_reflns_theta_min 3.075
_exptl_absorpt_coefficient_mu 2.163
_exptl_absorpt_correction_T_max 0.859
_exptl_absorpt_correction_T_min 0.771
_exptl_absorpt_correction_type multi-scan
_exptl_absorpt_process_details sadabs
_exptl_crystal_colour colourless
_exptl_crystal_density_diffrn 1.455
_exptl_crystal_description block
_exptl_crystal_F_000 1608
_exptl_crystal_size_max 0.150
_exptl_crystal_size_mid 0.100
_exptl_crystal_size_min 0.070
_refine_diff_density_max 1.480
_refine_diff_density_min -0.769
_refine_diff_density_rms 0.097
_refine_ls_extinction_method none
_refine_ls_goodness_of_fit_ref 1.043
_refine_ls_hydrogen_treatment constr
_refine_ls_matrix_type full
_refine_ls_number_parameters 910
_refine_ls_number_reflns 12842
_refine_ls_number_restraints 18
_refine_ls_restrained_S_all 1.058
_refine_ls_R_factor_all 0.0685
_refine_ls_R_factor_gt 0.0516
_refine_ls_shift/su_max 0.002
_refine_ls_shift/su_mean 0.000
_refine_ls_structure_factor_coef Fsqd
_refine_ls_weighting_details
; 
 w=1/[\s^2^(Fo^2^)+(0.0785P)^2^+5.7595P] 
 where P=(Fo^2^+2Fc^2^)/3 
;
_refine_ls_weighting_scheme calc
_refine_ls_wR_factor_gt 0.1364
_refine_ls_wR_factor_ref 0.1490
_reflns_Friedel_coverage 0.000
_reflns_number_gt 10005
_reflns_number_total 12842
_reflns_threshold_expression 'I > 2\s(I)'
_cod_data_source_file c4ce01422g2.cif
_cod_data_source_block jmk52
_cod_depositor_comments 'Adding full bibliography for 7218194--7218205.cif.'
_cod_database_code 7218202
_shelx_space_group_comment
; 
The symmetry employed for this shelxl refinement is uniquely defined 
by the following loop, which should always be used as a source of 
symmetry information in preference to the above space-group names. 
They are only intended as comments. 
;
_shelx_estimated_absorpt_t_min 0.737
_shelx_estimated_absorpt_t_max 0.863

loop_
_space_group_symop_operation_xyz
'x, y, z'
'-x, -y, -z'

loop_
_atom_site_label
_atom_site_type_symbol
_atom_site_fract_x
_atom_site_fract_y
_atom_site_fract_z
_atom_site_U_iso_or_equiv
_atom_site_adp_type
_atom_site_occupancy
_atom_site_site_symmetry_order
_atom_site_calc_flag
_atom_site_refinement_flags_posn
_atom_site_refinement_flags_adp
_atom_site_refinement_flags_occupancy
Zn1 Zn 0.76050(3) 0.32365(3) 0.68343(3) 0.02264(13) Uani 1 1 d . . .
Zn2 Zn 0.65796(4) 0.20205(4) 0.74486(3) 0.02735(13) Uani 1 1 d . . .
Zn3 Zn 1.61613(3) 0.75474(3) 0.69895(3) 0.02367(13) Uani 1 1 d . . .
Zn4 Zn 1.81708(3) 0.76991(3) 0.73906(3) 0.02329(13) Uani 1 1 d . . .
N1 N 0.8400(2) 0.4170(2) 0.65201(19) 0.0211(6) Uani 1 1 d . . .
N2 N 1.1084(2) 0.6320(2) 0.60993(19) 0.0190(6) Uani 1 1 d . . .
N3 N 1.4725(2) 0.7365(2) 0.6659(2) 0.0238(6) Uani 1 1 d . . .
N4 N 1.9611(2) 0.7865(2) 0.7745(2) 0.0229(6) Uani 1 1 d . . .
N5 N 2.3247(2) 0.8984(2) 0.83406(19) 0.0195(6) Uani 1 1 d . . .
N6 N 2.5825(2) 1.1105(2) 0.7804(2) 0.0245(6) Uani 1 1 d . . .
C1 C 0.9359(3) 0.4377(3) 0.6640(2) 0.0249(7) Uani 1 1 d . . .
H1A H 0.9662 0.4075 0.6872 0.030 Uiso 1 1 calc R U .
C2 C 0.9928(3) 0.5011(3) 0.6439(2) 0.0230(7) Uani 1 1 d . . .
H2A H 1.0606 0.5135 0.6529 0.028 Uiso 1 1 calc R U .
C3 C 0.9499(2) 0.5467(2) 0.6104(2) 0.0185(7) Uani 1 1 d . . .
C4 C 0.8507(3) 0.5260(3) 0.5994(2) 0.0221(7) Uani 1 1 d . . .
H4A H 0.8187 0.5558 0.5771 0.027 Uiso 1 1 calc R U .
C5 C 0.7991(3) 0.4617(3) 0.6210(2) 0.0235(7) Uani 1 1 d . . .
H5A H 0.7314 0.4486 0.6135 0.028 Uiso 1 1 calc R U .
C6 C 1.0116(2) 0.6154(2) 0.5889(2) 0.0188(7) Uani 1 1 d . . .
C7 C 0.9718(2) 0.6586(2) 0.5495(2) 0.0211(7) Uani 1 1 d . . .
H7A H 0.9027 0.6438 0.5342 0.025 Uiso 1 1 calc R U .
C8 C 1.0338(3) 0.7235(2) 0.5328(2) 0.0211(7) Uani 1 1 d . . .
C9 C 1.1346(3) 0.7416(2) 0.5570(2) 0.0223(7) Uani 1 1 d . . .
H9A H 1.1800 0.7866 0.5482 0.027 Uiso 1 1 calc R U .
C10 C 1.1682(2) 0.6940(2) 0.5937(2) 0.0191(7) Uani 1 1 d . . .
C11 C 1.4073(3) 0.6860(3) 0.6892(2) 0.0248(7) Uani 1 1 d . . .
H11A H 1.4298 0.6596 0.7225 0.030 Uiso 1 1 calc R U .
C12 C 1.3090(3) 0.6715(2) 0.6664(2) 0.0229(7) Uani 1 1 d . . .
H12A H 1.2650 0.6354 0.6839 0.027 Uiso 1 1 calc R U .
C13 C 1.2744(2) 0.7094(2) 0.6181(2) 0.0200(7) Uani 1 1 d . . .
C14 C 1.3416(3) 0.7602(3) 0.5928(3) 0.0253(7) Uani 1 1 d . . .
H14A H 1.3206 0.7863 0.5585 0.030 Uiso 1 1 calc R U .
C15 C 1.4391(3) 0.7721(3) 0.6178(3) 0.0266(8) Uani 1 1 d . . .
H15A H 1.4843 0.8070 0.6003 0.032 Uiso 1 1 calc R U .
C16 C 0.9966(3) 0.7724(3) 0.4917(2) 0.0253(7) Uani 1 1 d . . .
C17 C 0.9150(3) 0.7900(3) 0.5016(3) 0.0303(8) Uani 1 1 d . . .
H17A H 0.8803 0.7698 0.5348 0.036 Uiso 1 1 calc R U .
C18 C 0.8841(3) 0.8378(3) 0.4625(3) 0.0407(10) Uani 1 1 d . . .
H18A H 0.8282 0.8500 0.4690 0.049 Uiso 1 1 calc R U .
C19 C 0.9355(4) 0.8675(3) 0.4140(3) 0.0457(11) Uani 1 1 d . U .
C20 C 1.0165(4) 0.8500(3) 0.4040(3) 0.0426(10) Uani 1 1 d . U .
H20A H 1.0515 0.8706 0.3711 0.051 Uiso 1 1 calc R U .
C21 C 1.0460(3) 0.8026(3) 0.4418(3) 0.0343(9) Uani 1 1 d . . .
H21A H 1.1013 0.7899 0.4342 0.041 Uiso 1 1 calc R U .
O1 O 0.9160(3) 0.9158(3) 0.3725(3) 0.0590(9) Uani 1 1 d . . .
C22 C 0.8288(4) 0.9247(4) 0.3682(4) 0.0537(11) Uani 1 1 d . U .
H22A H 0.8340 0.9697 0.4311 0.064 Uiso 1 1 calc R U .
H22B H 0.7713 0.8609 0.3416 0.064 Uiso 1 1 calc R U .
C23 C 0.8147(4) 0.9657(4) 0.3042(3) 0.0496(10) Uani 1 1 d . U .
H23A H 0.7599 0.9850 0.3083 0.060 Uiso 1 1 calc R U .
H23B H 0.8771 1.0246 0.3277 0.060 Uiso 1 1 calc R U .
C24 C 0.7899(4) 0.8930(4) 0.2010(4) 0.0577(13) Uani 1 1 d . . .
H24A H 0.7567 0.9121 0.1621 0.069 Uiso 1 1 calc R U .
H24B H 0.7416 0.8279 0.1831 0.069 Uiso 1 1 calc R U .
C25 C 0.8843(5) 0.8867(5) 0.1797(4) 0.0695(18) Uani 1 1 d . . .
H25A H 0.9316 0.9508 0.1944 0.083 Uiso 1 1 calc R U .
H25B H 0.9192 0.8696 0.2198 0.083 Uiso 1 1 calc R U .
C26 C 0.8535(6) 0.8097(6) 0.0762(4) 0.087(2) Uani 1 1 d . . .
H26A H 0.8218 0.7447 0.0656 0.130 Uiso 1 1 calc R U .
H26B H 0.9132 0.8179 0.0606 0.130 Uiso 1 1 calc R U .
H26C H 0.8059 0.8176 0.0367 0.130 Uiso 1 1 calc R U .
C27 C 2.0270(3) 0.8407(3) 0.7555(2) 0.0230(7) Uani 1 1 d . . .
H27A H 2.0047 0.8689 0.7241 0.028 Uiso 1 1 calc R U .
C28 C 2.1260(3) 0.8575(2) 0.7796(2) 0.0216(7) Uani 1 1 d . . .
H28A H 2.1707 0.8967 0.7651 0.026 Uiso 1 1 calc R U .
C29 C 2.1599(2) 0.8168(2) 0.8248(2) 0.0195(7) Uani 1 1 d . . .
C30 C 2.0911(3) 0.7605(3) 0.8449(2) 0.0248(7) Uani 1 1 d . . .
H30A H 2.1113 0.7318 0.8765 0.030 Uiso 1 1 calc R U .
C31 C 1.9936(3) 0.7471(3) 0.8185(3) 0.0269(8) Uani 1 1 d . . .
H31A H 1.9472 0.7082 0.8320 0.032 Uiso 1 1 calc R U .
C32 C 2.2678(2) 0.8359(2) 0.8521(2) 0.0200(7) Uani 1 1 d . . .
C33 C 2.3059(2) 0.7912(2) 0.8907(2) 0.0200(7) Uani 1 1 d . . .
H33A H 2.2633 0.7470 0.9020 0.024 Uiso 1 1 calc R U .
C34 C 2.4069(2) 0.8118(2) 0.9124(2) 0.0206(7) Uani 1 1 d . . .
C35 C 2.4656(2) 0.8781(2) 0.8947(2) 0.0212(7) Uani 1 1 d . . .
H35A H 2.5352 0.8952 0.9096 0.025 Uiso 1 1 calc R U .
C36 C 2.4218(2) 0.9187(2) 0.8551(2) 0.0208(7) Uani 1 1 d . . .
C37 C 2.6239(3) 1.0639(3) 0.8071(3) 0.0302(8) Uani 1 1 d . . .
H37A H 2.6897 1.0740 0.8089 0.036 Uiso 1 1 calc R U .
C38 C 2.5756(3) 1.0016(3) 0.8323(3) 0.0284(8) Uani 1 1 d . . .
H38A H 2.6079 0.9696 0.8506 0.034 Uiso 1 1 calc R U .
C39 C 2.4799(2) 0.9860(2) 0.8306(2) 0.0204(7) Uani 1 1 d . . .
C40 C 2.4371(3) 1.0352(3) 0.8030(3) 0.0256(8) Uani 1 1 d . . .
H40A H 2.3718 1.0271 0.8012 0.031 Uiso 1 1 calc R U .
C41 C 2.4901(3) 1.0959(3) 0.7782(3) 0.0273(8) Uani 1 1 d . . .
H41A H 2.4596 1.1284 0.7589 0.033 Uiso 1 1 calc R U .
C42 C 2.4511(3) 0.7643(3) 0.9512(2) 0.0229(7) Uani 1 1 d . . .
C43 C 2.5339(3) 0.7512(3) 0.9364(3) 0.0309(8) Uani 1 1 d . . .
H43A H 2.5621 0.7726 0.9005 0.037 Uiso 1 1 calc R U .
C44 C 2.5757(3) 0.7082(3) 0.9726(3) 0.0390(10) Uani 1 1 d . . .
H44A H 2.6306 0.6980 0.9598 0.047 Uiso 1 1 calc R U .
C45 C 2.5377(3) 0.6794(3) 1.0281(3) 0.0336(9) Uani 1 1 d . . .
C46 C 2.4550(3) 0.6907(3) 1.0429(3) 0.0278(8) Uani 1 1 d . . .
H46A H 2.4280 0.6705 1.0799 0.033 Uiso 1 1 calc R U .
C47 C 2.4115(3) 0.7314(3) 1.0036(2) 0.0241(7) Uani 1 1 d . . .
H47A H 2.3535 0.7371 1.0126 0.029 Uiso 1 1 calc R U .
O2 O 2.5858(2) 0.6389(2) 1.0623(2) 0.0445(8) Uani 1 1 d . . .
C48 C 2.5520(4) 0.6118(4) 1.1230(4) 0.0478(12) Uani 1 1 d . . .
H48A H 2.4798 0.5654 1.0915 0.057 Uiso 1 1 calc R U .
H48B H 2.5618 0.6697 1.1802 0.057 Uiso 1 1 calc R U .
C49 C 2.6147(4) 0.5647(4) 1.1470(4) 0.0504(12) Uani 1 1 d . . .
H49A H 2.5847 0.5341 1.1788 0.060 Uiso 1 1 calc R U .
H49B H 2.6106 0.5126 1.0884 0.060 Uiso 1 1 calc R U .
C50 C 2.7192(4) 0.6310(4) 1.2056(4) 0.0614(14) Uani 1 1 d . . .
H50A H 2.7230 0.6793 1.2664 0.074 Uiso 1 1 calc R U .
H50B H 2.7468 0.6665 1.1767 0.074 Uiso 1 1 calc R U .
C51 C 2.7865(4) 0.5851(4) 1.2234(4) 0.0595(14) Uani 1 1 d . . .
H51A H 2.7905 0.5441 1.1638 0.071 Uiso 1 1 calc R U .
H51B H 2.8550 0.6377 1.2662 0.071 Uiso 1 1 calc R U .
C52 C 2.7552(5) 0.5266(5) 1.2623(6) 0.087(2) Uani 1 1 d . . .
H52A H 2.7717 0.5690 1.3289 0.131 Uiso 1 1 calc R U .
H52B H 2.7901 0.4860 1.2539 0.131 Uiso 1 1 calc R U .
H52C H 2.6825 0.4852 1.2305 0.131 Uiso 1 1 calc R U .
C60 C 0.7491(3) 0.4150(3) 0.8693(3) 0.0369(9) Uani 1 1 d . U .
C61 C 0.7709(4) 0.5041(4) 0.9594(3) 0.0549(14) Uani 1 1 d . . .
H61A H 0.8011 0.5619 0.9566 0.082 Uiso 1 1 calc R U .
H61B H 0.8176 0.5094 1.0112 0.082 Uiso 1 1 calc R U .
H61C H 0.7082 0.4990 0.9689 0.082 Uiso 1 1 calc R U .
O60 O 0.7755(3) 0.4261(2) 0.8111(2) 0.0465(8) Uani 1 1 d . . .
O61 O 0.7081(3) 0.3350(3) 0.8607(3) 0.0815(14) Uani 1 1 d . U .
C70 C 0.5433(3) 0.2599(3) 0.6403(3) 0.0313(8) Uani 1 1 d . . .
C71 C 0.4450(3) 0.2560(4) 0.5946(4) 0.0527(13) Uani 1 1 d . . .
H71A H 0.4491 0.3212 0.6254 0.079 Uiso 1 1 calc R U .
H71B H 0.3903 0.2125 0.6001 0.079 Uiso 1 1 calc R U .
H71C H 0.4319 0.2319 0.5286 0.079 Uiso 1 1 calc R U .
O70 O 0.6180(2) 0.3016(2) 0.6288(2) 0.0365(7) Uani 1 1 d . . .
O71 O 0.5433(2) 0.2220(3) 0.6878(3) 0.0562(10) Uani 1 1 d . . .
C80 C 0.6724(3) 0.1138(3) 0.5589(3) 0.0280(8) Uani 1 1 d . . .
C81 C 0.6440(4) 0.0226(3) 0.4673(3) 0.0573(14) Uani 1 1 d . . .
H81A H 0.6703 0.0402 0.4267 0.086 Uiso 1 1 calc R U .
H81B H 0.5707 -0.0145 0.4371 0.086 Uiso 1 1 calc R U .
H81C H 0.6726 -0.0171 0.4788 0.086 Uiso 1 1 calc R U .
O80 O 0.7250(2) 0.19241(19) 0.56948(18) 0.0333(6) Uani 1 1 d . . .
O81 O 0.6410(3) 0.1042(2) 0.6170(2) 0.0473(8) Uani 1 1 d . . .
C90 C 0.8759(3) 0.2665(3) 0.7916(3) 0.0267(8) Uani 1 1 d . . .
C91 C 0.9743(3) 0.2732(3) 0.8392(3) 0.0430(10) Uani 1 1 d . . .
H91A H 1.0271 0.3090 0.8258 0.065 Uiso 1 1 calc R U .
H91B H 0.9686 0.2078 0.8164 0.065 Uiso 1 1 calc R U .
H91C H 0.9914 0.3072 0.9066 0.065 Uiso 1 1 calc R U .
O90 O 0.8756(2) 0.3110(2) 0.7518(2) 0.0397(7) Uani 1 1 d . . .
O91 O 0.7997(2) 0.2172(3) 0.7962(3) 0.0719(13) Uani 1 1 d . . .
C100 C 1.6660(3) 0.6335(3) 0.5463(2) 0.0278(8) Uani 1 1 d . . .
C101 C 1.6307(4) 0.5524(4) 0.4466(3) 0.0602(15) Uani 1 1 d . . .
H10A H 1.5682 0.4986 0.4309 0.090 Uiso 1 1 calc R U .
H10B H 1.6822 0.5299 0.4390 0.090 Uiso 1 1 calc R U .
H10C H 1.6188 0.5761 0.4052 0.090 Uiso 1 1 calc R U .
O100 O 1.6016(2) 0.6567(2) 0.5712(2) 0.0465(8) Uani 1 1 d . . .
O101 O 1.7557(2) 0.6707(2) 0.59727(18) 0.0347(6) Uani 1 1 d . . .
C110 C 1.6642(3) 0.6261(3) 0.7523(3) 0.0267(8) Uani 1 1 d . . .
C111 C 1.6321(4) 0.5429(3) 0.7673(4) 0.0470(11) Uani 1 1 d . . .
H11B H 1.6175 0.4830 0.7108 0.070 Uiso 1 1 calc R U .
H11C H 1.5717 0.5359 0.7817 0.070 Uiso 1 1 calc R U .
H11D H 1.6861 0.5559 0.8193 0.070 Uiso 1 1 calc R U .
O110 O 1.6009(2) 0.6532(2) 0.7343(2) 0.0422(7) Uani 1 1 d . . .
O111 O 1.7520(2) 0.6603(2) 0.7567(2) 0.0430(7) Uani 1 1 d . . .
C120 C 1.7641(3) 0.8918(3) 0.8912(3) 0.0287(8) Uani 1 1 d . . .
C121 C 1.7943(4) 0.9712(4) 0.9910(3) 0.0542(13) Uani 1 1 d . . .
H12B H 1.8592 0.9830 1.0294 0.081 Uiso 1 1 calc R U .
H12C H 1.7434 0.9511 1.0146 0.081 Uiso 1 1 calc R U .
H12D H 1.8000 1.0308 0.9935 0.081 Uiso 1 1 calc R U .
O120 O 1.6758(2) 0.8562(2) 0.83822(18) 0.0335(6) Uani 1 1 d . . .
O121 O 1.8285(2) 0.8673(3) 0.8682(2) 0.0507(9) Uani 1 1 d . . .
C130 C 1.7701(3) 0.8987(3) 0.6851(3) 0.0274(8) Uani 1 1 d . . .
C131 C 1.8021(3) 0.9788(3) 0.6660(4) 0.0437(11) Uani 1 1 d . . .
H13A H 1.7443 0.9699 0.6204 0.066 Uiso 1 1 calc R U .
H13B H 1.8549 0.9771 0.6412 0.066 Uiso 1 1 calc R U .
H13C H 1.8279 1.0415 0.7239 0.066 Uiso 1 1 calc R U .
O130 O 1.6816(2) 0.8635(2) 0.6786(2) 0.0368(7) Uani 1 1 d . . .
O131 O 1.8347(2) 0.8734(2) 0.7074(2) 0.0407(7) Uani 1 1 d . . .
O300 O 2.1629(3) 0.6895(4) 0.9892(3) 0.0797(14) Uani 1 1 d . . .
O301 O 2.0152(7) 0.5263(7) 0.9300(5) 0.082(3) Uani 0.5 1 d . . P
O302 O 1.0052(9) 0.9261(9) 0.0314(9) 0.051(3) Uani 0.25 1 d . . P
O303 O 2.8686(10) 1.1451(11) 0.9247(9) 0.054(4) Uani 0.25 1 d . . P

loop_
_atom_site_aniso_label
_atom_site_aniso_U_11
_atom_site_aniso_U_22
_atom_site_aniso_U_33
_atom_site_aniso_U_23
_atom_site_aniso_U_13
_atom_site_aniso_U_12
Zn1 0.0230(2) 0.0212(2) 0.0273(2) 0.0154(2) 0.01287(19) 0.00851(19)
Zn2 0.0247(3) 0.0282(3) 0.0311(3) 0.0193(2) 0.0141(2) 0.0069(2)
Zn3 0.0160(2) 0.0241(3) 0.0295(3) 0.0123(2) 0.00974(19) 0.00984(19)
Zn4 0.0160(2) 0.0247(3) 0.0290(3) 0.0130(2) 0.00997(19) 0.00997(19)
N1 0.0217(14) 0.0181(14) 0.0236(14) 0.0116(12) 0.0113(12) 0.0069(12)
N2 0.0177(13) 0.0178(14) 0.0189(13) 0.0074(12) 0.0089(11) 0.0072(11)
N3 0.0178(14) 0.0233(15) 0.0267(15) 0.0098(13) 0.0099(12) 0.0096(12)
N4 0.0178(14) 0.0241(15) 0.0253(15) 0.0112(13) 0.0096(12) 0.0098(12)
N5 0.0196(14) 0.0198(14) 0.0191(14) 0.0094(12) 0.0106(11) 0.0083(12)
N6 0.0231(15) 0.0255(16) 0.0256(15) 0.0148(13) 0.0127(12) 0.0079(12)
C1 0.0252(18) 0.0252(18) 0.0298(18) 0.0171(16) 0.0124(15) 0.0128(15)
C2 0.0177(16) 0.0255(18) 0.0306(18) 0.0175(16) 0.0115(14) 0.0100(14)
C3 0.0188(16) 0.0150(16) 0.0201(16) 0.0070(14) 0.0102(13) 0.0076(13)
C4 0.0214(17) 0.0230(18) 0.0290(18) 0.0164(16) 0.0131(14) 0.0118(14)
C5 0.0191(16) 0.0228(18) 0.0292(18) 0.0135(16) 0.0109(14) 0.0096(14)
C6 0.0179(16) 0.0169(16) 0.0191(16) 0.0073(14) 0.0088(13) 0.0073(13)
C7 0.0178(16) 0.0221(18) 0.0235(17) 0.0111(15) 0.0104(13) 0.0089(14)
C8 0.0232(17) 0.0211(17) 0.0203(16) 0.0104(15) 0.0114(14) 0.0102(14)
C9 0.0225(17) 0.0189(17) 0.0230(17) 0.0098(15) 0.0122(14) 0.0066(14)
C10 0.0196(16) 0.0169(16) 0.0181(16) 0.0073(14) 0.0102(13) 0.0066(13)
C11 0.0228(17) 0.0258(19) 0.0275(18) 0.0130(16) 0.0112(14) 0.0135(15)
C12 0.0205(17) 0.0199(17) 0.0258(17) 0.0109(15) 0.0115(14) 0.0067(14)
C13 0.0185(16) 0.0151(16) 0.0172(16) 0.0027(13) 0.0070(13) 0.0056(13)
C14 0.0210(17) 0.0263(19) 0.0321(19) 0.0176(16) 0.0128(15) 0.0099(15)
C15 0.0211(17) 0.0284(19) 0.035(2) 0.0194(17) 0.0161(15) 0.0097(15)
C16 0.0276(18) 0.0221(18) 0.0224(17) 0.0106(15) 0.0082(14) 0.0096(15)
C17 0.036(2) 0.028(2) 0.0250(18) 0.0135(16) 0.0085(16) 0.0160(17)
C18 0.048(3) 0.034(2) 0.035(2) 0.0131(19) 0.0032(19) 0.027(2)
C19 0.066(3) 0.029(2) 0.032(2) 0.0204(17) 0.0021(19) 0.0131(19)
C20 0.052(2) 0.037(2) 0.036(2) 0.0243(18) 0.0116(18) 0.0127(19)
C21 0.038(2) 0.031(2) 0.030(2) 0.0187(18) 0.0109(17) 0.0086(17)
O1 0.055(2) 0.067(2) 0.074(2) 0.051(2) 0.0184(18) 0.0324(19)
C22 0.046(2) 0.050(2) 0.051(2) 0.0191(19) 0.0190(18) 0.0174(18)
C23 0.048(2) 0.046(2) 0.052(2) 0.0255(18) 0.0120(18) 0.0233(18)
C24 0.061(3) 0.055(3) 0.057(3) 0.031(3) 0.010(3) 0.030(3)
C25 0.096(5) 0.078(4) 0.047(3) 0.026(3) 0.020(3) 0.067(4)
C26 0.117(6) 0.119(6) 0.049(3) 0.040(4) 0.022(3) 0.092(5)
C27 0.0221(17) 0.0219(18) 0.0220(17) 0.0086(15) 0.0078(14) 0.0114(14)
C28 0.0211(17) 0.0197(17) 0.0213(16) 0.0092(14) 0.0105(13) 0.0072(14)
C29 0.0170(16) 0.0200(17) 0.0190(16) 0.0068(14) 0.0101(13) 0.0090(13)
C30 0.0236(17) 0.0266(19) 0.0300(19) 0.0173(16) 0.0136(15) 0.0126(15)
C31 0.0219(18) 0.031(2) 0.0317(19) 0.0186(17) 0.0157(15) 0.0102(15)
C32 0.0176(16) 0.0209(17) 0.0177(16) 0.0074(14) 0.0092(13) 0.0072(13)
C33 0.0182(16) 0.0194(17) 0.0193(16) 0.0086(14) 0.0102(13) 0.0054(13)
C34 0.0201(16) 0.0220(17) 0.0178(16) 0.0083(14) 0.0098(13) 0.0091(14)
C35 0.0152(15) 0.0227(17) 0.0212(16) 0.0108(15) 0.0071(13) 0.0049(13)
C36 0.0188(16) 0.0179(17) 0.0201(16) 0.0069(14) 0.0095(13) 0.0055(13)
C37 0.0232(18) 0.037(2) 0.041(2) 0.0254(19) 0.0194(16) 0.0139(16)
C38 0.0239(18) 0.034(2) 0.040(2) 0.0249(18) 0.0169(16) 0.0155(16)
C39 0.0188(16) 0.0191(17) 0.0182(16) 0.0078(14) 0.0084(13) 0.0051(13)
C40 0.0194(17) 0.0276(19) 0.0327(19) 0.0180(17) 0.0126(15) 0.0094(15)
C41 0.0253(18) 0.029(2) 0.0307(19) 0.0185(17) 0.0112(15) 0.0114(15)
C42 0.0210(17) 0.0253(18) 0.0223(17) 0.0124(15) 0.0096(14) 0.0097(14)
C43 0.0262(19) 0.041(2) 0.038(2) 0.0274(19) 0.0174(16) 0.0170(17)
C44 0.030(2) 0.056(3) 0.053(3) 0.036(2) 0.0236(19) 0.028(2)
C45 0.0260(19) 0.039(2) 0.043(2) 0.028(2) 0.0109(17) 0.0151(17)
C46 0.0285(19) 0.028(2) 0.0297(19) 0.0183(17) 0.0129(15) 0.0108(16)
C47 0.0214(17) 0.0252(19) 0.0281(18) 0.0144(16) 0.0116(14) 0.0118(15)
O2 0.0397(16) 0.062(2) 0.065(2) 0.0503(18) 0.0262(15) 0.0332(16)
C48 0.047(3) 0.064(3) 0.062(3) 0.049(3) 0.024(2) 0.033(2)
C49 0.060(3) 0.046(3) 0.049(3) 0.028(2) 0.017(2) 0.027(2)
C50 0.061(3) 0.066(4) 0.071(4) 0.049(3) 0.019(3) 0.029(3)
C51 0.043(3) 0.070(4) 0.069(3) 0.042(3) 0.014(2) 0.027(3)
C52 0.065(4) 0.100(5) 0.123(6) 0.086(5) 0.020(4) 0.038(4)
C60 0.038(2) 0.033(2) 0.039(2) 0.0155(17) 0.0249(17) 0.0141(16)
C61 0.054(3) 0.041(3) 0.040(3) 0.004(2) 0.026(2) 0.008(2)
O60 0.080(2) 0.0305(16) 0.0311(15) 0.0164(13) 0.0261(16) 0.0240(16)
O61 0.099(3) 0.0399(18) 0.0558(19) 0.0050(16) 0.0550(19) -0.0094(18)
C70 0.0231(19) 0.027(2) 0.039(2) 0.0163(18) 0.0077(16) 0.0107(16)
C71 0.026(2) 0.054(3) 0.082(4) 0.043(3) 0.012(2) 0.017(2)
O70 0.0283(14) 0.0511(18) 0.0515(17) 0.0394(16) 0.0209(13) 0.0209(13)
O71 0.0390(17) 0.075(2) 0.112(3) 0.081(2) 0.0435(19) 0.0360(17)
C80 0.0272(19) 0.0257(19) 0.0272(19) 0.0128(16) 0.0115(15) 0.0087(16)
C81 0.073(4) 0.034(3) 0.039(3) 0.009(2) 0.025(2) 0.008(2)
O80 0.0447(16) 0.0219(14) 0.0324(14) 0.0135(12) 0.0215(12) 0.0112(12)
O81 0.074(2) 0.0274(15) 0.0373(16) 0.0165(14) 0.0349(16) 0.0126(15)
C90 0.0276(19) 0.0261(19) 0.0259(18) 0.0134(16) 0.0118(15) 0.0114(16)
C91 0.033(2) 0.045(3) 0.050(3) 0.028(2) 0.0081(19) 0.016(2)
O90 0.0281(14) 0.0551(19) 0.0574(18) 0.0452(17) 0.0195(13) 0.0187(13)
O91 0.0234(16) 0.108(3) 0.106(3) 0.094(3) 0.0103(17) 0.0070(18)
C100 0.0284(19) 0.0257(19) 0.0242(18) 0.0080(16) 0.0069(15) 0.0160(16)
C101 0.057(3) 0.062(3) 0.031(2) -0.001(2) 0.004(2) 0.040(3)
O100 0.0294(15) 0.0465(18) 0.0336(15) -0.0018(14) 0.0079(12) 0.0197(14)
O101 0.0292(14) 0.0378(16) 0.0294(14) 0.0099(12) 0.0083(11) 0.0200(12)
C110 0.0291(19) 0.0219(18) 0.033(2) 0.0138(16) 0.0170(16) 0.0145(16)
C111 0.046(3) 0.045(3) 0.079(3) 0.046(3) 0.037(3) 0.027(2)
O110 0.0265(14) 0.0366(16) 0.075(2) 0.0383(17) 0.0197(14) 0.0150(13)
O111 0.0301(15) 0.0529(19) 0.076(2) 0.0507(18) 0.0292(15) 0.0234(14)
C120 0.030(2) 0.026(2) 0.0258(19) 0.0104(16) 0.0116(16) 0.0121(16)
C121 0.062(3) 0.047(3) 0.030(2) 0.003(2) 0.009(2) 0.029(3)
O120 0.0306(14) 0.0397(16) 0.0271(13) 0.0120(12) 0.0117(11) 0.0205(13)
O121 0.0243(14) 0.061(2) 0.0331(15) 0.0005(15) 0.0097(12) 0.0175(14)
C130 0.0288(19) 0.0217(18) 0.0287(19) 0.0104(16) 0.0142(15) 0.0106(15)
C131 0.043(2) 0.038(2) 0.063(3) 0.035(2) 0.027(2) 0.018(2)
O130 0.0285(14) 0.0444(17) 0.0575(18) 0.0373(16) 0.0231(13) 0.0199(13)
O131 0.0268(14) 0.0364(16) 0.072(2) 0.0368(16) 0.0199(14) 0.0164(13)
O300 0.048(2) 0.149(4) 0.079(3) 0.091(3) 0.029(2) 0.039(2)
O301 0.085(6) 0.098(7) 0.036(4) 0.013(4) 0.000(4) 0.055(5)
O302 0.027(6) 0.037(7) 0.051(8) 0.004(6) -0.001(5) 0.009(5)
O303 0.040(7) 0.081(10) 0.055(8) 0.052(8) 0.019(6) 0.021(7)

loop_
_atom_type_symbol
_atom_type_description
_atom_type_scat_dispersion_real
_atom_type_scat_dispersion_imag
_atom_type_scat_source
C C 0.0181 0.0091 'International Tables Vol C Tables 4.2.6.8 and 6.1.1.4'
H H 0.0000 0.0000 'International Tables Vol C Tables 4.2.6.8 and 6.1.1.4'
N N 0.0311 0.0180 'International Tables Vol C Tables 4.2.6.8 and 6.1.1.4'
O O 0.0492 0.0322 'International Tables Vol C Tables 4.2.6.8 and 6.1.1.4'
Zn Zn -1.5491 0.6778 'International Tables Vol C Tables 4.2.6.8 and 6.1.1.4'

loop_
_geom_angle_atom_site_label_1
_geom_angle_atom_site_label_2
_geom_angle_atom_site_label_3
_geom_angle
_geom_angle_site_symmetry_1
_geom_angle_site_symmetry_3
O70 Zn1 N1 102.81(11) . .
O70 Zn1 O90 158.24(11) . .
N1 Zn1 O90 98.95(11) . .
O70 Zn1 O60 89.78(14) . .
N1 Zn1 O60 96.91(12) . .
O90 Zn1 O60 87.31(14) . .
O70 Zn1 O80 88.26(12) . .
N1 Zn1 O80 101.42(11) . .
O90 Zn1 O80 87.74(13) . .
O60 Zn1 O80 161.54(11) . .
O70 Zn1 Zn2 79.93(8) . .
N1 Zn1 Zn2 175.13(8) . .
O90 Zn1 Zn2 78.35(8) . .
O60 Zn1 Zn2 78.99(9) . .
O80 Zn1 Zn2 82.60(7) . .
O81 Zn2 O71 90.12(16) . .
O81 Zn2 O61 157.59(13) . .
O71 Zn2 O61 88.2(2) . .
O81 Zn2 N6 99.46(12) . 1_345
O71 Zn2 N6 99.19(12) . 1_345
O61 Zn2 N6 102.87(13) . 1_345
O81 Zn2 O91 89.28(17) . .
O71 Zn2 O91 161.05(13) . .
O61 Zn2 O91 85.2(2) . .
N6 Zn2 O91 99.59(12) 1_345 .
O81 Zn2 Zn1 77.46(8) . .
O71 Zn2 Zn1 80.09(8) . .
O61 Zn2 Zn1 80.24(10) . .
N6 Zn2 Zn1 176.81(9) 1_345 .
O91 Zn2 Zn1 81.29(9) . .
O100 Zn3 N3 97.85(12) . .
O100 Zn3 O130 89.74(14) . .
N3 Zn3 O130 101.15(12) . .
O100 Zn3 O120 161.59(11) . .
N3 Zn3 O120 100.50(11) . .
O130 Zn3 O120 88.07(12) . .
O100 Zn3 O110 88.83(15) . .
N3 Zn3 O110 98.76(12) . .
O130 Zn3 O110 160.05(11) . .
O120 Zn3 O110 87.04(13) . .
O100 Zn3 Zn4 79.65(8) . .
N3 Zn3 Zn4 176.97(9) . .
O130 Zn3 Zn4 80.64(8) . .
O120 Zn3 Zn4 81.95(7) . .
O110 Zn3 Zn4 79.53(8) . .
O111 Zn4 O131 160.86(11) . .
O111 Zn4 N4 99.51(12) . .
O131 Zn4 N4 99.60(12) . .
O111 Zn4 O121 89.90(15) . .
O131 Zn4 O121 88.25(15) . .
N4 Zn4 O121 98.36(12) . .
O111 Zn4 O101 88.56(13) . .
O131 Zn4 O101 86.56(13) . .
N4 Zn4 O101 102.07(11) . .
O121 Zn4 O101 159.49(11) . .
O111 Zn4 Zn3 80.85(8) . .
O131 Zn4 Zn3 80.12(8) . .
N4 Zn4 Zn3 176.95(9) . .
O121 Zn4 Zn3 78.60(8) . .
O101 Zn4 Zn3 80.96(7) . .
C1 N1 C5 117.9(3) . .
C1 N1 Zn1 120.9(2) . .
C5 N1 Zn1 121.2(2) . .
C10 N2 C6 118.1(3) . .
C15 N3 C11 118.1(3) . .
C15 N3 Zn3 120.9(2) . .
C11 N3 Zn3 121.0(2) . .
C27 N4 C31 117.9(3) . .
C27 N4 Zn4 119.3(2) . .
C31 N4 Zn4 122.7(2) . .
C36 N5 C32 118.2(3) . .
C37 N6 C41 118.1(3) . .
C37 N6 Zn2 121.1(2) . 1_765
C41 N6 Zn2 120.9(3) . 1_765
N1 C1 C2 122.7(3) . .
N1 C1 H1A 118.6 . .
C2 C1 H1A 118.6 . .
C1 C2 C3 119.5(3) . .
C1 C2 H2A 120.3 . .
C3 C2 H2A 120.3 . .
C4 C3 C2 117.5(3) . .
C4 C3 C6 123.1(3) . .
C2 C3 C6 119.4(3) . .
C5 C4 C3 119.4(3) . .
C5 C4 H4A 120.3 . .
C3 C4 H4A 120.3 . .
N1 C5 C4 122.9(3) . .
N1 C5 H5A 118.5 . .
C4 C5 H5A 118.5 . .
N2 C6 C7 122.6(3) . .
N2 C6 C3 115.0(3) . .
C7 C6 C3 122.4(3) . .
C8 C7 C6 119.6(3) . .
C8 C7 H7A 120.2 . .
C6 C7 H7A 120.2 . .
C7 C8 C9 117.1(3) . .
C7 C8 C16 122.4(3) . .
C9 C8 C16 120.5(3) . .
C10 C9 C8 120.0(3) . .
C10 C9 H9A 120.0 . .
C8 C9 H9A 120.0 . .
N2 C10 C9 122.6(3) . .
N2 C10 C13 115.7(3) . .
C9 C10 C13 121.7(3) . .
N3 C11 C12 122.1(3) . .
N3 C11 H11A 118.9 . .
C12 C11 H11A 118.9 . .
C11 C12 C13 120.1(3) . .
C11 C12 H12A 119.9 . .
C13 C12 H12A 119.9 . .
C12 C13 C14 117.6(3) . .
C12 C13 C10 120.1(3) . .
C14 C13 C10 122.3(3) . .
C15 C14 C13 119.3(3) . .
C15 C14 H14A 120.3 . .
C13 C14 H14A 120.3 . .
N3 C15 C14 122.8(3) . .
N3 C15 H15A 118.6 . .
C14 C15 H15A 118.6 . .
C17 C16 C21 118.9(4) . .
C17 C16 C8 122.1(3) . .
C21 C16 C8 119.0(3) . .
C16 C17 C18 119.6(4) . .
C16 C17 H17A 120.2 . .
C18 C17 H17A 120.2 . .
C17 C18 C19 119.9(4) . .
C17 C18 H18A 120.1 . .
C19 C18 H18A 120.1 . .
O1 C19 C20 112.1(4) . .
O1 C19 C18 127.3(5) . .
C20 C19 C18 120.6(4) . .
C21 C20 C19 119.3(4) . .
C21 C20 H20A 120.3 . .
C19 C20 H20A 120.3 . .
C20 C21 C16 121.7(4) . .
C20 C21 H21A 119.2 . .
C16 C21 H21A 119.2 . .
C19 O1 C22 115.8(4) . .
O1 C22 C23 105.9(4) . .
O1 C22 H22A 110.6 . .
C23 C22 H22A 110.6 . .
O1 C22 H22B 110.6 . .
C23 C22 H22B 110.6 . .
H22A C22 H22B 108.7 . .
C24 C23 C22 113.7(4) . .
C24 C23 H23A 108.8 . .
C22 C23 H23A 108.8 . .
C24 C23 H23B 108.8 . .
C22 C23 H23B 108.8 . .
H23A C23 H23B 107.7 . .
C23 C24 C25 113.7(4) . .
C23 C24 H24A 108.8 . .
C25 C24 H24A 108.8 . .
C23 C24 H24B 108.8 . .
C25 C24 H24B 108.8 . .
H24A C24 H24B 107.7 . .
C26 C25 C24 110.9(5) . .
C26 C25 H25A 109.5 . .
C24 C25 H25A 109.5 . .
C26 C25 H25B 109.5 . .
C24 C25 H25B 109.5 . .
H25A C25 H25B 108.1 . .
C25 C26 H26A 109.5 . .
C25 C26 H26B 109.5 . .
H26A C26 H26B 109.5 . .
C25 C26 H26C 109.5 . .
H26A C26 H26C 109.5 . .
H26B C26 H26C 109.5 . .
N4 C27 C28 122.6(3) . .
N4 C27 H27A 118.7 . .
C28 C27 H27A 118.7 . .
C27 C28 C29 119.7(3) . .
C27 C28 H28A 120.2 . .
C29 C28 H28A 120.2 . .
C28 C29 C30 117.6(3) . .
C28 C29 C32 119.8(3) . .
C30 C29 C32 122.6(3) . .
C31 C30 C29 119.2(3) . .
C31 C30 H30A 120.4 . .
C29 C30 H30A 120.4 . .
N4 C31 C30 123.0(3) . .
N4 C31 H31A 118.5 . .
C30 C31 H31A 118.5 . .
N5 C32 C33 122.6(3) . .
N5 C32 C29 114.1(3) . .
C33 C32 C29 123.3(3) . .
C32 C33 C34 119.4(3) . .
C32 C33 H33A 120.3 . .
C34 C33 H33A 120.3 . .
C33 C34 C35 117.4(3) . .
C33 C34 C42 121.8(3) . .
C35 C34 C42 120.8(3) . .
C36 C35 C34 119.7(3) . .
C36 C35 H35A 120.2 . .
C34 C35 H35A 120.2 . .
N5 C36 C35 122.6(3) . .
N5 C36 C39 115.5(3) . .
C35 C36 C39 121.8(3) . .
N6 C37 C38 122.9(3) . .
N6 C37 H37A 118.5 . .
C38 C37 H37A 118.5 . .
C37 C38 C39 119.7(3) . .
C37 C38 H38A 120.2 . .
C39 C38 H38A 120.2 . .
C38 C39 C40 117.0(3) . .
C38 C39 C36 123.1(3) . .
C40 C39 C36 119.8(3) . .
C41 C40 C39 119.8(3) . .
C41 C40 H40A 120.1 . .
C39 C40 H40A 120.1 . .
N6 C41 C40 122.5(3) . .
N6 C41 H41A 118.8 . .
C40 C41 H41A 118.8 . .
C47 C42 C43 117.6(3) . .
C47 C42 C34 121.4(3) . .
C43 C42 C34 120.9(3) . .
C44 C43 C42 121.3(4) . .
C44 C43 H43A 119.3 . .
C42 C43 H43A 119.3 . .
C43 C44 C45 120.2(4) . .
C43 C44 H44A 119.9 . .
C45 C44 H44A 119.9 . .
O2 C45 C46 124.9(4) . .
O2 C45 C44 115.7(4) . .
C46 C45 C44 119.4(4) . .
C45 C46 C47 119.8(3) . .
C45 C46 H46A 120.1 . .
C47 C46 H46A 120.1 . .
C46 C47 C42 121.5(3) . .
C46 C47 H47A 119.3 . .
C42 C47 H47A 119.3 . .
C45 O2 C48 117.7(3) . .
O2 C48 C49 106.8(4) . .
O2 C48 H48A 110.4 . .
C49 C48 H48A 110.4 . .
O2 C48 H48B 110.4 . .
C49 C48 H48B 110.4 . .
H48A C48 H48B 108.6 . .
C50 C49 C48 114.3(4) . .
C50 C49 H49A 108.7 . .
C48 C49 H49A 108.7 . .
C50 C49 H49B 108.7 . .
C48 C49 H49B 108.7 . .
H49A C49 H49B 107.6 . .
C49 C50 C51 115.9(5) . .
C49 C50 H50A 108.3 . .
C51 C50 H50A 108.3 . .
C49 C50 H50B 108.3 . .
C51 C50 H50B 108.3 . .
H50A C50 H50B 107.4 . .
C52 C51 C50 116.2(5) . .
C52 C51 H51A 108.2 . .
C50 C51 H51A 108.2 . .
C52 C51 H51B 108.2 . .
C50 C51 H51B 108.2 . .
H51A C51 H51B 107.4 . .
C51 C52 H52A 109.5 . .
C51 C52 H52B 109.5 . .
H52A C52 H52B 109.5 . .
C51 C52 H52C 109.5 . .
H52A C52 H52C 109.5 . .
H52B C52 H52C 109.5 . .
O60 C60 O61 124.2(4) . .
O60 C60 C61 118.2(4) . .
O61 C60 C61 117.6(4) . .
C60 C61 H61A 109.5 . .
C60 C61 H61B 109.5 . .
H61A C61 H61B 109.5 . .
C60 C61 H61C 109.5 . .
H61A C61 H61C 109.5 . .
H61B C61 H61C 109.5 . .
C60 O60 Zn1 129.0(3) . .
C60 O61 Zn2 127.1(3) . .
O70 C70 O71 124.9(4) . .
O70 C70 C71 117.6(4) . .
O71 C70 C71 117.5(4) . .
C70 C71 H71A 109.5 . .
C70 C71 H71B 109.5 . .
H71A C71 H71B 109.5 . .
C70 C71 H71C 109.5 . .
H71A C71 H71C 109.5 . .
H71B C71 H71C 109.5 . .
C70 O70 Zn1 127.6(3) . .
C70 O71 Zn2 126.6(3) . .
O80 C80 O81 125.3(4) . .
O80 C80 C81 117.1(3) . .
O81 C80 C81 117.6(4) . .
C80 C81 H81A 109.5 . .
C80 C81 H81B 109.5 . .
H81A C81 H81B 109.5 . .
C80 C81 H81C 109.5 . .
H81A C81 H81C 109.5 . .
H81B C81 H81C 109.5 . .
C80 O80 Zn1 122.8(2) . .
C80 O81 Zn2 131.6(3) . .
O90 C90 O91 124.0(4) . .
O90 C90 C91 118.5(4) . .
O91 C90 C91 117.5(4) . .
C90 C91 H91A 109.5 . .
C90 C91 H91B 109.5 . .
H91A C91 H91B 109.5 . .
C90 C91 H91C 109.5 . .
H91A C91 H91C 109.5 . .
H91B C91 H91C 109.5 . .
C90 O90 Zn1 130.5(3) . .
C90 O91 Zn2 125.9(3) . .
O101 C100 O100 125.2(3) . .
O101 C100 C101 118.0(4) . .
O100 C100 C101 116.8(4) . .
C100 C101 H10A 109.5 . .
C100 C101 H10B 109.5 . .
H10A C101 H10B 109.5 . .
C100 C101 H10C 109.5 . .
H10A C101 H10C 109.5 . .
H10B C101 H10C 109.5 . .
C100 O100 Zn3 128.9(3) . .
C100 O101 Zn4 125.0(2) . .
O110 C110 O111 125.2(4) . .
O110 C110 C111 117.6(3) . .
O111 C110 C111 117.2(3) . .
C110 C111 H11B 109.5 . .
C110 C111 H11C 109.5 . .
H11B C111 H11C 109.5 . .
C110 C111 H11D 109.5 . .
H11B C111 H11D 109.5 . .
H11C C111 H11D 109.5 . .
C110 O110 Zn3 127.3(3) . .
C110 O111 Zn4 126.9(3) . .
O120 C120 O121 125.0(4) . .
O120 C120 C121 116.6(4) . .
O121 C120 C121 118.5(4) . .
C120 C121 H12B 109.5 . .
C120 C121 H12C 109.5 . .
H12B C121 H12C 109.5 . .
C120 C121 H12D 109.5 . .
H12B C121 H12D 109.5 . .
H12C C121 H12D 109.5 . .
C120 O120 Zn3 125.3(2) . .
C120 O121 Zn4 129.1(3) . .
O130 C130 O131 124.9(4) . .
O130 C130 C131 117.5(4) . .
O131 C130 C131 117.5(3) . .
C130 C131 H13A 109.5 . .
C130 C131 H13B 109.5 . .
H13A C131 H13B 109.5 . .
C130 C131 H13C 109.5 . .
H13A C131 H13C 109.5 . .
H13B C131 H13C 109.5 . .
C130 O130 Zn3 126.8(3) . .
C130 O131 Zn4 127.5(3) . .

loop_
_geom_bond_atom_site_label_1
_geom_bond_atom_site_label_2
_geom_bond_distance
_geom_bond_site_symmetry_2
Zn1 O70 2.027(3) .
Zn1 N1 2.029(3) .
Zn1 O90 2.043(3) .
Zn1 O60 2.046(3) .
Zn1 O80 2.050(3) .
Zn1 Zn2 2.9048(6) .
Zn2 O81 2.011(3) .
Zn2 O71 2.032(3) .
Zn2 O61 2.034(4) .
Zn2 N6 2.036(3) 1_345
Zn2 O91 2.050(3) .
Zn3 O100 2.024(3) .
Zn3 N3 2.030(3) .
Zn3 O130 2.035(3) .
Zn3 O120 2.042(3) .
Zn3 O110 2.047(3) .
Zn3 Zn4 2.8967(6) .
Zn4 O111 2.015(3) .
Zn4 O131 2.032(3) .
Zn4 N4 2.045(3) .
Zn4 O121 2.054(3) .
Zn4 O101 2.066(3) .
N1 C1 1.336(5) .
N1 C5 1.338(5) .
N2 C10 1.337(4) .
N2 C6 1.347(4) .
N3 C15 1.340(5) .
N3 C11 1.346(5) .
N4 C27 1.336(5) .
N4 C31 1.339(5) .
N5 C36 1.338(4) .
N5 C32 1.344(4) .
N6 C37 1.331(5) .
N6 C41 1.335(5) .
N6 Zn2 2.036(3) 1_765
C1 C2 1.380(5) .
C1 H1A 0.9500 .
C2 C3 1.394(5) .
C2 H2A 0.9500 .
C3 C4 1.387(5) .
C3 C6 1.493(5) .
C4 C5 1.379(5) .
C4 H4A 0.9500 .
C5 H5A 0.9500 .
C6 C7 1.394(5) .
C7 C8 1.393(5) .
C7 H7A 0.9500 .
C8 C9 1.399(5) .
C8 C16 1.480(5) .
C9 C10 1.387(5) .
C9 H9A 0.9500 .
C10 C13 1.491(5) .
C11 C12 1.378(5) .
C11 H11A 0.9500 .
C12 C13 1.385(5) .
C12 H12A 0.9500 .
C13 C14 1.392(5) .
C14 C15 1.381(5) .
C14 H14A 0.9500 .
C15 H15A 0.9500 .
C16 C17 1.388(5) .
C16 C21 1.403(5) .
C17 C18 1.396(6) .
C17 H17A 0.9500 .
C18 C19 1.397(7) .
C18 H18A 0.9500 .
C19 O1 1.370(5) .
C19 C20 1.378(7) .
C20 C21 1.367(6) .
C20 H20A 0.9500 .
C21 H21A 0.9500 .
O1 C22 1.371(6) .
C22 C23 1.566(7) .
C22 H22A 0.9900 .
C22 H22B 0.9900 .
C23 C24 1.545(7) .
C23 H23A 0.9900 .
C23 H23B 0.9900 .
C24 C25 1.571(8) .
C24 H24A 0.9900 .
C24 H24B 0.9900 .
C25 C26 1.549(8) .
C25 H25A 0.9900 .
C25 H25B 0.9900 .
C26 H26A 0.9800 .
C26 H26B 0.9800 .
C26 H26C 0.9800 .
C27 C28 1.380(5) .
C27 H27A 0.9500 .
C28 C29 1.382(5) .
C28 H28A 0.9500 .
C29 C30 1.395(5) .
C29 C32 1.500(4) .
C30 C31 1.374(5) .
C30 H30A 0.9500 .
C31 H31A 0.9500 .
C32 C33 1.394(5) .
C33 C34 1.394(5) .
C33 H33A 0.9500 .
C34 C35 1.398(5) .
C34 C42 1.488(5) .
C35 C36 1.389(5) .
C35 H35A 0.9500 .
C36 C39 1.489(5) .
C37 C38 1.380(5) .
C37 H37A 0.9500 .
C38 C39 1.386(5) .
C38 H38A 0.9500 .
C39 C40 1.392(5) .
C40 C41 1.382(5) .
C40 H40A 0.9500 .
C41 H41A 0.9500 .
C42 C47 1.393(5) .
C42 C43 1.396(5) .
C43 C44 1.373(6) .
C43 H43A 0.9500 .
C44 C45 1.393(6) .
C44 H44A 0.9500 .
C45 O2 1.369(5) .
C45 C46 1.383(5) .
C46 C47 1.384(5) .
C46 H46A 0.9500 .
C47 H47A 0.9500 .
O2 C48 1.436(5) .
C48 C49 1.535(6) .
C48 H48A 0.9900 .
C48 H48B 0.9900 .
C49 C50 1.445(7) .
C49 H49A 0.9900 .
C49 H49B 0.9900 .
C50 C51 1.534(7) .
C50 H50A 0.9900 .
C50 H50B 0.9900 .
C51 C52 1.449(8) .
C51 H51A 0.9900 .
C51 H51B 0.9900 .
C52 H52A 0.9800 .
C52 H52B 0.9800 .
C52 H52C 0.9800 .
C60 O60 1.217(5) .
C60 O61 1.243(6) .
C60 C61 1.510(6) .
C61 H61A 0.9800 .
C61 H61B 0.9800 .
C61 H61C 0.9800 .
C70 O70 1.240(5) .
C70 O71 1.253(5) .
C70 C71 1.516(5) .
C71 H71A 0.9800 .
C71 H71B 0.9800 .
C71 H71C 0.9800 .
C80 O80 1.243(5) .
C80 O81 1.244(5) .
C80 C81 1.515(6) .
C81 H81A 0.9800 .
C81 H81B 0.9800 .
C81 H81C 0.9800 .
C90 O90 1.231(5) .
C90 O91 1.242(5) .
C90 C91 1.505(5) .
C91 H91A 0.9800 .
C91 H91B 0.9800 .
C91 H91C 0.9800 .
C100 O101 1.244(5) .
C100 O100 1.247(5) .
C100 C101 1.510(6) .
C101 H10A 0.9800 .
C101 H10B 0.9800 .
C101 H10C 0.9800 .
C110 O110 1.237(5) .
C110 O111 1.249(5) .
C110 C111 1.508(5) .
C111 H11B 0.9800 .
C111 H11C 0.9800 .
C111 H11D 0.9800 .
C120 O120 1.241(5) .
C120 O121 1.245(5) .
C120 C121 1.516(6) .
C121 H12B 0.9800 .
C121 H12C 0.9800 .
C121 H12D 0.9800 .
C130 O130 1.248(5) .
C130 O131 1.252(5) .
C130 C131 1.508(5) .
C131 H13A 0.9800 .
C131 H13B 0.9800 .
C131 H13C 0.9800 .
